data_7018935
loop_
_publ_author_name
'Frank, Ren\'e'
'Grell, Toni'
'Hiller, Markus'
'Hey-Hawkins, Evamarie'

_publ_section_title
;
 Electrophilic substitution of the nido-dicarbaborate anion
 7,8-nido-C2B9H12&#x2212; with sulfenyl chlorides
;
_journal_issue 20
_journal_name_full 'Dalton Transactions'
_journal_page_first 6155
_journal_paper_doi 10.1039/c2dt12501c
_journal_volume 41
_journal_year 2012
_chemical_formula_sum 'C7 H15 B9 I N S'
_chemical_formula_weight 369.45
_space_group_IT_number 14
_symmetry_cell_setting monoclinic
_symmetry_space_group_name_Hall '-P 2yn'
_symmetry_space_group_name_H-M 'P 1 21/n 1'
_atom_sites_solution_hydrogens geom
_atom_sites_solution_primary direct
_atom_sites_solution_secondary difmap
_audit_conform_dict_location ftp://ftp.iucr.org/pub/cif_core.dic
_audit_conform_dict_name cif_core.dic
_audit_conform_dict_version 2.4
_audit_creation_date 2011-06-16T18:14:31-00:00
_audit_creation_method 'WinGX routine CIF_UPDATE'
_cell_angle_alpha 90
_cell_angle_beta 99.017(2)
_cell_angle_gamma 90
_cell_formula_units_Z 4
_cell_length_a 7.04080(10)
_cell_length_b 15.0871(2)
_cell_length_c 14.2086(2)
_cell_measurement_reflns_used 6656
_cell_measurement_temperature 130(2)
_cell_measurement_theta_max 28.7669
_cell_measurement_theta_min 2.8973
_cell_volume 1490.66(4)
_computing_cell_refinement
;
CrysAlisPro, Oxford Diffraction Ltd.,
Version 1.171.34.44 (release 25-10-2010 CrysAlis171 .NET)
(compiled Oct 25 2010,18:11:34)
;
_computing_data_collection
;
CrysAlisPro, Oxford Diffraction Ltd.,
Version 1.171.34.44 (release 25-10-2010 CrysAlis171 .NET)
(compiled Oct 25 2010,18:11:34)
;
_computing_data_reduction
;
CrysAlisPro, Oxford Diffraction Ltd.,
Version 1.171.34.44 (release 25-10-2010 CrysAlis171 .NET)
(compiled Oct 25 2010,18:11:34)
;
_computing_molecular_graphics
;
ORTEP3 for Windows
L. J. Farrugia, J. Appl. Crystallogr. 1997, 30, 565.
;
_computing_publication_material
;
WINGX
L.J. Farrugia,
J. Appl. Cryst., 1999, 32, 837-838.
;
_computing_structure_refinement 'SHELXL-97 (Sheldrick, 2008)'
_computing_structure_solution
;
SIR92
A. Altomare, G. Cascarano, C. Giacovazzo and A. Guagliardi,
J. Appl. Crystallogr. 1993, 26, 343-350.
;
_diffrn_ambient_temperature 130(2)
_diffrn_detector_area_resol_mean 16.356
_diffrn_measured_fraction_theta_full 0.999
_diffrn_measured_fraction_theta_max 0.999
_diffrn_measurement_device_type 'Xcalibur, Sapphire3, Gemini'
_diffrn_measurement_method '\w scans'
_diffrn_orient_matrix_UB_11 0.0329465
_diffrn_orient_matrix_UB_12 0.0436652
_diffrn_orient_matrix_UB_13 0.0115774
_diffrn_orient_matrix_UB_21 -0.0952049
_diffrn_orient_matrix_UB_22 0.0161955
_diffrn_orient_matrix_UB_23 -0.0124543
_diffrn_orient_matrix_UB_31 -0.0160159
_diffrn_orient_matrix_UB_32 -0.0063965
_diffrn_orient_matrix_UB_33 0.0475948
_diffrn_radiation_monochromator graphite
_diffrn_radiation_type MoK\a
_diffrn_radiation_wavelength 0.71073
_diffrn_reflns_av_R_equivalents 0.0208
_diffrn_reflns_av_unetI/netI 0.0214
_diffrn_reflns_limit_h_max 4
_diffrn_reflns_limit_h_min -8
_diffrn_reflns_limit_k_max 18
_diffrn_reflns_limit_k_min -18
_diffrn_reflns_limit_l_max 17
_diffrn_reflns_limit_l_min -16
_diffrn_reflns_number 9585
_diffrn_reflns_theta_full 26.37
_diffrn_reflns_theta_max 26.37
_diffrn_reflns_theta_min 2.9
_exptl_absorpt_coefficient_mu 2.262
_exptl_absorpt_correction_T_max 1
_exptl_absorpt_correction_T_min 0.95284
_exptl_absorpt_correction_type multi-scan
_exptl_absorpt_process_details
;
CrysAlisPro, Oxford Diffraction Ltd.,
Version 1.171.34.44 (release 25-10-2010 CrysAlis171 .NET)
(compiled Oct 25 2010,18:11:34)
Empirical absorption correction using spherical harmonics,
implemented in SCALE3 ABSPACK scaling algorithm.
;
_exptl_crystal_colour yellow
_exptl_crystal_density_diffrn 1.646
_exptl_crystal_density_method 'not measured'
_exptl_crystal_description 'monoclinic prism'
_exptl_crystal_F_000 712
_exptl_crystal_size_max 0.15
_exptl_crystal_size_mid 0.12
_exptl_crystal_size_min 0.1
_refine_diff_density_max 0.551
_refine_diff_density_min -0.389
_refine_diff_density_rms 0.063
_refine_ls_extinction_method none
_refine_ls_goodness_of_fit_ref 1.056
_refine_ls_hydrogen_treatment mixed
_refine_ls_matrix_type full
_refine_ls_number_parameters 192
_refine_ls_number_reflns 3046
_refine_ls_number_restraints 0
_refine_ls_restrained_S_all 1.056
_refine_ls_R_factor_all 0.0216
_refine_ls_R_factor_gt 0.0186
_refine_ls_shift/su_max 0.001
_refine_ls_shift/su_mean 0
_refine_ls_structure_factor_coef Fsqd
_refine_ls_weighting_details 'calc w=1/[\s^2^(Fo^2^)+(0.0215P)^2^+0.6935P] where P=(Fo^2^+2Fc^2^)/3'
_refine_ls_weighting_scheme calc
_refine_ls_wR_factor_gt 0.0454
_refine_ls_wR_factor_ref 0.0466
_reflns_number_gt 2792
_reflns_number_total 3046
_reflns_threshold_expression >2\s(I)
_cod_data_source_file c2dt12501c.txt
_cod_data_source_block x1277fin
_cod_database_code 7018935

loop_
_symmetry_equiv_pos_as_xyz
'x, y, z'
'-x+1/2, y+1/2, -z+1/2'
'-x, -y, -z'
'x-1/2, -y-1/2, z-1/2'

loop_
_atom_site_label
_atom_site_type_symbol
_atom_site_fract_x
_atom_site_fract_y
_atom_site_fract_z
_atom_site_U_iso_or_equiv
_atom_site_adp_type
_atom_site_occupancy
_atom_site_symmetry_multiplicity
_atom_site_calc_flag
I1 I 0.108787(19) -0.134504(9) 0.017571(10) 0.02481(6) Uani 1 1 d
S1 S 0.64451(8) 0.17545(3) 0.22942(3) 0.02034(11) Uani 1 1 d
N1 N 0.6569(3) 0.30387(11) 0.10709(12) 0.0188(4) Uani 1 1 d
C1 C 0.5606(3) 0.22999(12) 0.12376(13) 0.0162(4) Uani 1 1 d
C2 C 0.4050(3) 0.20565(13) 0.05587(14) 0.0198(4) Uani 1 1 d
H2 H 0.3321 0.1544 0.0655 0.024 Uiso 1 1 calc
C3 C 0.3567(3) 0.25584(15) -0.02525(14) 0.0246(5) Uani 1 1 d
H3 H 0.2509 0.2388 -0.0717 0.029 Uiso 1 1 calc
C4 C 0.4623(3) 0.33153(15) -0.03952(15) 0.0254(5) Uani 1 1 d
H4 H 0.4297 0.3664 -0.0954 0.031 Uiso 1 1 calc
C5 C 0.6125(3) 0.35430(14) 0.02806(15) 0.0231(5) Uani 1 1 d
H5 H 0.6863 0.4056 0.0199 0.028 Uiso 1 1 calc
C6 C 0.2750(3) 0.07601(13) 0.24904(14) 0.0180(4) Uani 1 1 d
C7 C 0.1455(3) -0.00104(14) 0.20519(14) 0.0180(4) Uani 1 1 d
B1 B 0.4196(3) -0.07524(16) 0.34028(16) 0.0201(5) Uani 1 1 d
H1A H 0.463 -0.1169 0.4054 0.024 Uiso 1 1 calc
B2 B 0.4485(3) 0.04157(16) 0.34216(16) 0.0197(5) Uani 1 1 d
H2A H 0.506 0.0785 0.4089 0.024 Uiso 1 1 calc
B3 B 0.2155(3) -0.00507(16) 0.32612(16) 0.0209(5) Uani 1 1 d
H3A H 0.119 0.0025 0.3812 0.025 Uiso 1 1 calc
B4 B 0.2167(3) -0.10062(16) 0.25661(16) 0.0187(4) Uani 1 1 d
H4A H 0.1227 -0.1585 0.2672 0.022 Uiso 1 1 calc
B5 B 0.4468(3) -0.11394(15) 0.22261(16) 0.0182(5) Uani 1 1 d
H5A H 0.5039 -0.1814 0.2096 0.022 Uiso 1 1 calc
B6 B 0.5930(3) -0.02319(15) 0.27859(16) 0.0179(5) Uani 1 1 d
H6A H 0.751 -0.0293 0.3048 0.022 Uiso 1 1 calc
B9 B 0.2604(3) -0.06394(15) 0.14111(15) 0.0164(4) Uani 1 1 d
B10 B 0.5108(3) -0.02217(15) 0.15322(16) 0.0171(4) Uani 1 1 d
B11 B 0.4916(3) 0.07357(14) 0.22674(15) 0.0164(4) Uani 1 1 d
H1 H 0.753(4) 0.3225(18) 0.1479(19) 0.035(7) Uiso 1 1 d
H6 H 0.210(4) 0.1264(16) 0.2554(18) 0.027(7) Uiso 1 1 d
H7 H 0.022(3) 0.0100(15) 0.1896(16) 0.022(6) Uiso 1 1 d
H10A H 0.607(4) -0.0333(16) 0.1072(17) 0.031(7) Uiso 1 1 d
H10B H 0.365(4) 0.0009(19) 0.112(2) 0.050(8) Uiso 1 1 d

loop_
_atom_site_aniso_label
_atom_site_aniso_U_11
_atom_site_aniso_U_22
_atom_site_aniso_U_33
_atom_site_aniso_U_23
_atom_site_aniso_U_13
_atom_site_aniso_U_12
I1 0.02119(8) 0.02944(9) 0.02324(8) -0.00981(5) 0.00180(6) -0.00473(6)
S1 0.0249(3) 0.0179(2) 0.0158(2) 0.00201(19) -0.0043(2) -0.0064(2)
N1 0.0214(9) 0.0175(8) 0.0163(8) -0.0008(7) -0.0007(7) -0.0047(7)
C1 0.0188(10) 0.0148(9) 0.0154(9) -0.0015(7) 0.0041(8) -0.0002(8)
C2 0.0194(10) 0.0189(10) 0.0205(10) 0.0020(8) 0.0011(8) -0.0057(8)
C3 0.0227(11) 0.0293(12) 0.0195(10) 0.0019(8) -0.0038(9) -0.0071(9)
C4 0.0294(12) 0.0259(11) 0.0196(10) 0.0081(9) -0.0004(9) -0.0039(10)
C5 0.0278(12) 0.0195(10) 0.0217(11) 0.0036(8) 0.0028(9) -0.0059(9)
C6 0.0194(10) 0.0168(10) 0.0175(9) -0.0006(8) 0.0016(8) 0.0038(8)
C7 0.0135(10) 0.0213(10) 0.0187(10) -0.0006(8) 0.0010(8) 0.0019(8)
B1 0.0206(11) 0.0225(12) 0.0172(11) 0.0048(9) 0.0029(9) -0.0001(9)
B2 0.0205(11) 0.0224(12) 0.0157(10) 0.0011(9) 0.0011(9) 0.0003(9)
B3 0.0217(12) 0.0241(12) 0.0176(11) 0.0006(9) 0.0053(9) -0.0006(10)
B4 0.0187(11) 0.0206(11) 0.0175(11) 0.0017(9) 0.0051(9) -0.0022(9)
B5 0.0175(11) 0.0163(11) 0.0210(11) 0.0011(9) 0.0039(9) 0.0005(9)
B6 0.0159(11) 0.0196(11) 0.0180(11) 0.0045(9) 0.0016(9) 0.0007(9)
B9 0.0156(10) 0.0181(11) 0.0153(10) -0.0015(8) 0.0011(8) -0.0026(9)
B10 0.0164(11) 0.0190(11) 0.0162(10) -0.0006(9) 0.0033(9) -0.0005(9)
B11 0.0185(11) 0.0156(10) 0.0146(10) 0.0005(8) 0.0010(9) -0.0027(9)

loop_
_atom_type_symbol
_atom_type_description
_atom_type_scat_dispersion_real
_atom_type_scat_dispersion_imag
_atom_type_scat_source
I I -0.4742 1.8119 'International Tables Vol C Tables 4.2.6.8 and 6.1.1.4'
S S 0.1246 0.1234 'International Tables Vol C Tables 4.2.6.8 and 6.1.1.4'
N N 0.0061 0.0033 'International Tables Vol C Tables 4.2.6.8 and 6.1.1.4'
C C 0.0033 0.0016 'International Tables Vol C Tables 4.2.6.8 and 6.1.1.4'
B B 0.0013 0.0007 'International Tables Vol C Tables 4.2.6.8 and 6.1.1.4'
H H 0 0 'International Tables Vol C Tables 4.2.6.8 and 6.1.1.4'

loop_
_geom_angle_atom_site_label_1
_geom_angle_atom_site_label_2
_geom_angle_atom_site_label_3
_geom_angle
C1 S1 B11 104.78(10)
C1 N1 C5 123.72(19)
C1 N1 H1 120.9(18)
C5 N1 H1 115.4(18)
N1 C1 C2 117.44(18)
N1 C1 S1 115.67(15)
C2 C1 S1 126.89(15)
C3 C2 C1 120.00(18)
C3 C2 H2 120
C1 C2 H2 120
C2 C3 C4 120.3(2)
C2 C3 H3 119.8
C4 C3 H3 119.8
C5 C4 C3 118.60(19)
C5 C4 H4 120.7
C3 C4 H4 120.7
N1 C5 C4 119.92(19)
N1 C5 H5 120
C4 C5 H5 120
C7 C6 B11 114.92(16)
C7 C6 B2 112.49(16)
B11 C6 B2 64.30(13)
C7 C6 B3 62.58(13)
B11 C6 B3 116.01(16)
B2 C6 B3 61.20(13)
C7 C6 H6 113.4(16)
B11 C6 H6 123.7(15)
B2 C6 H6 119.1(16)
B3 C6 H6 110.7(15)
C6 C7 B9 110.63(16)
C6 C7 B4 111.91(16)
B9 C7 B4 65.55(13)
C6 C7 B3 64.13(13)
B9 C7 B3 116.95(17)
B4 C7 B3 61.41(13)
C6 C7 H7 117.1(15)
B9 C7 H7 122.2(15)
B4 C7 H7 119.2(15)
B3 C7 H7 112.2(15)
B4 B1 B3 59.52(13)
B4 B1 B2 107.88(16)
B3 B1 B2 59.79(13)
B4 B1 B6 108.03(15)
B3 B1 B6 106.58(16)
B2 B1 B6 59.10(13)
B4 B1 B5 59.70(13)
B3 B1 B5 106.84(16)
B2 B1 B5 107.82(15)
B6 B1 B5 60.69(12)
B4 B1 H1A 121.7
B3 B1 H1A 122.7
B2 B1 H1A 121.9
B6 B1 H1A 122.1
B5 B1 H1A 121.8
C6 B2 B6 99.77(15)
C6 B2 B3 59.46(13)
B6 B2 B3 108.22(16)
C6 B2 B1 102.75(16)
B6 B2 B1 60.97(13)
B3 B2 B1 60.01(14)
C6 B2 B11 54.35(12)
B6 B2 B11 58.80(12)
B3 B2 B11 106.13(16)
B1 B2 B11 106.93(16)
C6 B2 H2A 128
B6 B2 H2A 123.4
B3 B2 H2A 120.8
B1 B2 H2A 122.2
B11 B2 H2A 123.6
C7 B3 C6 53.29(12)
C7 B3 B4 59.24(13)
C6 B3 B4 101.63(15)
C7 B3 B2 103.35(15)
C6 B3 B2 59.34(13)
B4 B3 B2 108.35(16)
C7 B3 B1 103.66(15)
C6 B3 B1 102.79(15)
B4 B3 B1 59.70(13)
B2 B3 B1 60.20(13)
C7 B3 H3A 125.9
C6 B3 H3A 127
B4 B3 H3A 122.4
B2 B3 H3A 121.5
B1 B3 H3A 123.5
C7 B4 B3 59.35(13)
C7 B4 B1 104.54(16)
B3 B4 B1 60.78(14)
C7 B4 B5 101.67(15)
B3 B4 B5 109.44(16)
B1 B4 B5 61.77(13)
C7 B4 B9 54.72(12)
B3 B4 B9 106.12(16)
B1 B4 B9 108.25(15)
B5 B4 B9 59.56(12)
C7 B4 H4A 127
B3 B4 H4A 120.8
B1 B4 H4A 121
B5 B4 H4A 122.2
B9 B4 H4A 123.4
B4 B5 B9 61.08(13)
B4 B5 B10 112.36(16)
B9 B5 B10 62.51(13)
B4 B5 B1 58.53(13)
B9 B5 B1 106.91(15)
B10 B5 B1 109.28(16)
B4 B5 B6 105.91(15)
B9 B5 B6 105.96(15)
B10 B5 B6 59.13(12)
B1 B5 B6 59.19(12)
B4 B5 H5A 121
B9 B5 H5A 121.7
B10 B5 H5A 118.8
B1 B5 H5A 122.6
B6 B5 H5A 124.2
B11 B6 B2 61.23(13)
B11 B6 B10 61.44(12)
B2 B6 B10 112.61(16)
B11 B6 B1 108.01(16)
B2 B6 B1 59.92(13)
B10 B6 B1 110.65(16)
B11 B6 B5 106.26(16)
B2 B6 B5 108.02(16)
B10 B6 B5 59.83(12)
B1 B6 B5 60.12(13)
B11 B6 H6A 122.1
B2 B6 H6A 120
B10 B6 H6A 118.8
B1 B6 H6A 121.2
B5 B6 H6A 123.2
C7 B9 B5 105.42(16)
C7 B9 B4 59.73(12)
B5 B9 B4 59.37(12)
C7 B9 B10 107.50(15)
B5 B9 B10 59.31(12)
B4 B9 B10 108.38(15)
C7 B9 I1 120.93(14)
B5 B9 I1 122.35(14)
B4 B9 I1 116.76(13)
B10 B9 I1 125.32(13)
C7 B9 H10B 95.3(12)
B5 B9 H10B 97.2(13)
B4 B9 H10B 133.6(13)
B10 B9 H10B 38.1(13)
I1 B9 H10B 109.6(12)
B6 B10 B5 61.04(13)
B6 B10 B11 57.99(12)
B5 B10 B11 104.58(15)
B6 B10 B9 104.16(15)
B5 B10 B9 58.19(12)
B11 B10 B9 99.77(15)
B6 B10 H10A 119.4(14)
B5 B10 H10A 118.0(14)
B11 B10 H10A 128.2(14)
B9 B10 H10A 126.7(14)
B6 B10 H10B 129.2(14)
B5 B10 H10B 103.3(14)
B11 B10 H10B 84.8(14)
B9 B10 H10B 45.3(14)
H10A B10 H10B 110.6(19)
C6 B11 B6 106.00(16)
C6 B11 B2 61.34(13)
B6 B11 B2 59.98(12)
C6 B11 B10 107.04(16)
B6 B11 B10 60.57(13)
B2 B11 B10 110.86(15)
C6 B11 S1 122.53(15)
B6 B11 S1 118.93(15)
B2 B11 S1 112.58(14)
B10 B11 S1 125.09(14)

loop_
_geom_bond_atom_site_label_1
_geom_bond_atom_site_label_2
_geom_bond_distance
I1 B9 2.183(2)
S1 C1 1.733(2)
S1 B11 1.874(2)
N1 C1 1.345(3)
N1 C5 1.352(3)
N1 H1 0.87(3)
C1 C2 1.391(3)
C2 C3 1.376(3)
C2 H2 0.95
C3 C4 1.395(3)
C3 H3 0.95
C4 C5 1.356(3)
C4 H4 0.95
C5 H5 0.95
C6 C7 1.547(3)
C6 B11 1.606(3)
C6 B2 1.734(3)
C6 B3 1.736(3)
C6 H6 0.90(2)
C7 B9 1.617(3)
C7 B4 1.711(3)
C7 B3 1.713(3)
C7 H7 0.88(2)
B1 B4 1.751(3)
B1 B3 1.770(3)
B1 B2 1.774(3)
B1 B6 1.792(3)
B1 B5 1.809(3)
B1 H1A 1.12
B2 B6 1.759(3)
B2 B3 1.767(3)
B2 B11 1.781(3)
B2 H2A 1.12
B3 B4 1.748(3)
B3 H3A 1.12
B4 B5 1.773(3)
B4 B9 1.803(3)
B4 H4A 1.12
B5 B9 1.776(3)
B5 B10 1.798(3)
B5 B6 1.819(3)
B5 H5A 1.12
B6 B11 1.738(3)
B6 B10 1.785(3)
B6 H6A 1.12
B9 B10 1.854(3)
B9 H10B 1.33(3)
B10 B11 1.800(3)
B10 H10A 1.02(2)
B10 H10B 1.15(3)
